data_2000573
loop_
_publ_author_name
'Yeap, G.-Y.'
'Fun, H.-K.'
'Teo, S.-B.'
'Teoh, S.-G.'

_publ_section_title
;
 Structure of 2-[(4-methylphenylimino)methyl]-1-nitrobenzene
;
_journal_issue 10
_journal_name_full 'Acta Crystallographica Section C'
_journal_page_first 1898
_journal_page_last 1900
_journal_paper_doi 10.1107/S0108270192005997
_journal_volume 48
_journal_year 1992
_chemical_formula_sum 'C14 H12 N2 O2'
_chemical_formula_weight 240.26
_symmetry_cell_setting monoclinic
_symmetry_space_group_name_Hall '-C 2yc'
_symmetry_space_group_name_H-M 'C 1 2/c 1'
_atom_type_scat_source SHELX76
_cell_angle_alpha 90
_cell_angle_beta 104.010(10)
_cell_angle_gamma 90
_cell_formula_units_Z 8
_cell_length_a 11.362(2)
_cell_length_b 9.9620(10)
_cell_length_c 22.113(3)
_cell_measurement_reflns_used 30
_cell_measurement_temperature 298
_cell_measurement_theta_max 45
_cell_measurement_theta_min 35
_cell_volume 2428.5(6)
_diffrn_measurement_device 'Syntex P2~1~'
_diffrn_measurement_method 2\q/\q
_diffrn_radiation_type MoK\a
_diffrn_radiation_wavelength 0.71069
_diffrn_reflns_av_R_equivalents 0.0369
_diffrn_reflns_limit_h_max 10
_diffrn_reflns_limit_h_min 0
_diffrn_reflns_limit_k_max 14
_diffrn_reflns_limit_k_min 0
_diffrn_reflns_limit_l_max 12
_diffrn_reflns_limit_l_min -12
_diffrn_reflns_number 2730
_diffrn_reflns_theta_max 52.2
_diffrn_standards_decay_% 0
_diffrn_standards_interval_count 50
_diffrn_standards_number 1
_exptl_absorpt_coefficient_mu 0.08
_exptl_absorpt_correction_T_max 0.9986
_exptl_absorpt_correction_T_min 0.8443
_exptl_absorpt_correction_type empirical
_exptl_crystal_colour Yellow
_exptl_crystal_density_diffrn 1.314
_exptl_crystal_density_meas 1.309
_exptl_crystal_description Needle
_exptl_crystal_size_max 0.3
_exptl_crystal_size_mid 0.2
_exptl_crystal_size_min 0.2
_refine_diff_density_max 0.214
_refine_diff_density_min -0.171
_refine_ls_goodness_of_fit_obs 1.46
_refine_ls_hydrogen_treatment refU
_refine_ls_number_parameters 175
_refine_ls_number_reflns 1840
_refine_ls_R_factor_obs 0.0526
_refine_ls_shift/esd_max 0.003
_refine_ls_structure_factor_coef F
_refine_ls_weighting_details 'w = 3.0743/[\s^2^(F)+0.000531F^2^]'
_refine_ls_weighting_scheme calc
_refine_ls_wR_factor_obs 0.0610
_reflns_number_observed 1840
_reflns_number_total 2461
_reflns_observed_criterion I>2.5\s(I)
_cod_data_source_file li1007.cif
_cod_data_source_block li1007a
_cod_depositor_comments
;
The following automatic conversions were performed:

'_refine_ls_weighting_scheme' value '3.0743/[\s^2^(F)+0.000531F^2^]'
was changed to 'calc'. New tag '_refine_ls_weighting_details' was
created. The value of the new tag was set to 'w =
3.0743/[\s^2^(F)+0.000531F^2^]'.

Automatic conversion script
Id: cif_fix_values 3143 2015-03-26 13:38:13Z robertas 
;
_cod_original_cell_volume 2428.5(7)
_cod_database_code 2000573

loop_
_atom_site_label
_atom_site_fract_x
_atom_site_fract_y
_atom_site_fract_z
N1 .9206(2) .3023(2) .50040(10)
N2 .7330(2) .2584(2) .31130(10)
O1 .6546(2) .2153(2) .26870(10)
O2 .7374(2) .3757(2) .32720(10)
C1 .8939(2) .1885(2) .40460(10)
C2 .8305(2) .16740(10) .34290(10)
C3 .8549(2) .0615(2) .30760(10)
C4 .9446(2) -.0277(2) .33330(10)
C5 1.0078(2) -.0119(2) .39450(10)
C6 .9831(2) .0946(2) .42900(10)
C7 .8705(2) .2970(2) .44530(10)
C8 .8995(2) .4069(2) .53980(10)
C9 .9679(2) .4047(2) .60090(10)
C10 .9524(2) .5017(2) .64270(10)
C11 .8690(2) .6032(2) .62560(10)
C12 .8016(2) .6056(2) .56470(10)
C13 .8165(2) .5094(2) .52230(10)
C14 .8509(3) .7091(3) .67150(10)
H3 .8091(2) .0504(2) .26530(10)
H4 .9636(2) -.1007(2) .30890(10)
H5 1.0694(2) -.0754(2) .41330(10)
H6 1.0282(2) .1042(2) .47150(10)
H7 .8151(2) .3672(2) .42740(10)
H9 1.0266(2) .3348(2) .61420(10)
H10 1.0007(2) .4983(2) .68480(10)
H12 .7430(2) .6758(2) .55180(10)
H13 .7692(2) .5144(2) .48000(10)
H14A) .9047(2) .6928(2) .71150(10)
H14B .7685(2) .7055(2) .67510(10)
H14C .8671(2) .7963(2) .65680(10)

loop_
_geom_angle_atom_site_label_1
_geom_angle_atom_site_label_2
_geom_angle_atom_site_label_3
_geom_angle
C7 N1 C8 122.8(2)
O2 N2 C2 118.7(2)
O1 N2 C2 118.7(2)
O1 N2 O2 122.5(2)
C6 C1 C7 118.7(2)
C2 C1 C7 125.6(2)
C2 C1 C6 115.7(2)
N2 C2 C1 121.5(2)
C1 C2 C3 122.8(2)
N2 C2 C3 115.7(2)
C2 C3 C4 119.5(2)
C3 C4 C5 119.5(2)
C4 C5 C6 120.3(2)
C1 C6 C5 122.1(2)
N1 C7 C1 122.4(2)
N1 C8 C13 125.3(2)
N1 C8 C9 116.7(2)
C9 C8 C13 117.9(2)
C8 C9 C10 120.7(2)
C9 C10 C11 121.5(2)
C10 C11 C14 121.7(2)
C10 C11 C12 117.7(2)
C12 C11 C14 120.6(2)
C11 C12 C13 121.4(2)
C8 C13 C12 120.7(2)

loop_
_geom_bond_atom_site_label_1
_geom_bond_atom_site_label_2
_geom_bond_distance
N1 C7 1.215(3)
N1 C8 1.415(3)
N2 O1 1.208(3)
N2 O2 1.218(3)
N2 C2 1.470(3)
C1 C2 1.396(3)
C1 C6 1.389(3)
C1 C7 1.471(3)
C2 C3 1.380(3)
C3 C4 1.368(3)
C4 C5 1.379(3)
C5 C6 1.375(3)
C8 C9 1.386(3)
C8 C13 1.380(3)
C9 C10 1.378(3)
C10 C11 1.375(3)
C11 C12 1.379(3)
C11 C14 1.512(4)
C12 C13 1.379(3)
